data_4023142
loop_
_publ_author_name
'Jean Bouffard'
'Robert F. Eaton'
'Peter M\"uller'
'Timothy M. Swager'

_publ_section_title
;
 Iptycene-Derived Pyridazines and Phthalazines
;
_journal_name_full 'Journal of Organic Chemistry'
_journal_page_first 10166
_journal_page_last 10180
_journal_paper_doi 10.1021/jo702000d
_journal_volume 72
_journal_year 2007
_chemical_formula_sum 'C26 H16 N2 S2'
_chemical_formula_weight 420.53
_chemical_name_systematic
;
 ?
;
_space_group_IT_number 14
_symmetry_cell_setting monoclinic
_symmetry_space_group_name_Hall '-P 2ybc'
_symmetry_space_group_name_H-M 'P 1 21/c 1'
_atom_sites_solution_hydrogens geom
_atom_sites_solution_primary direct
_atom_sites_solution_secondary difmap
_audit_creation_method SHELXL-97
_cell_angle_alpha 90.00
_cell_angle_beta 100.2940(10)
_cell_angle_gamma 90.00
_cell_formula_units_Z 8
_cell_length_a 9.9888(4)
_cell_length_b 15.1872(6)
_cell_length_c 27.0849(12)
_cell_measurement_reflns_used 7893
_cell_measurement_temperature 100(2)
_cell_measurement_theta_max 30.33
_cell_measurement_theta_min 2.34
_cell_volume 4042.7(3)
_computing_cell_refinement 'SAINT 5 (Bruker-AXS, 2003)'
_computing_data_collection 'SMART 5 (Bruker-AXS, 2003)'
_computing_data_reduction 'SAINT 5 (Bruker-AXS, 2003)'
_computing_molecular_graphics 'Bruker SHELXTL'
_computing_publication_material 'Bruker SHELXTL'
_computing_structure_refinement 'SHELXL-97 (Sheldrick, 1997)'
_computing_structure_solution 'SHELXS-97 (Sheldrick, 1990)'
_diffrn_ambient_temperature 100(2)
_diffrn_measured_fraction_theta_full 0.999
_diffrn_measured_fraction_theta_max 0.999
_diffrn_measurement_device_type 'Bruker Smart APEX CCD'
_diffrn_measurement_method 'omega and phi scans'
_diffrn_radiation_monochromator graphite
_diffrn_radiation_source 'fine-focus sealed tube'
_diffrn_radiation_type MoK\a
_diffrn_radiation_wavelength 0.71073
_diffrn_reflns_av_R_equivalents 0.0354
_diffrn_reflns_av_sigmaI/netI 0.0231
_diffrn_reflns_limit_h_max 13
_diffrn_reflns_limit_h_min -13
_diffrn_reflns_limit_k_max 21
_diffrn_reflns_limit_k_min -21
_diffrn_reflns_limit_l_max 36
_diffrn_reflns_limit_l_min -37
_diffrn_reflns_number 78075
_diffrn_reflns_theta_full 29.57
_diffrn_reflns_theta_max 29.57
_diffrn_reflns_theta_min 2.03
_exptl_absorpt_coefficient_mu 0.279
_exptl_absorpt_correction_T_max 0.9334
_exptl_absorpt_correction_T_min 0.8964
_exptl_absorpt_correction_type multi-scan
_exptl_absorpt_process_details sadabs
_exptl_crystal_colour brown
_exptl_crystal_density_diffrn 1.382
_exptl_crystal_density_meas ?
_exptl_crystal_density_method .
_exptl_crystal_description block
_exptl_crystal_F_000 1744
_exptl_crystal_size_max 0.40
_exptl_crystal_size_mid 0.30
_exptl_crystal_size_min 0.25
_refine_diff_density_max 0.601
_refine_diff_density_min -0.422
_refine_diff_density_rms 0.066
_refine_ls_extinction_method none
_refine_ls_goodness_of_fit_ref 1.030
_refine_ls_hydrogen_treatment constr
_refine_ls_matrix_type full
_refine_ls_number_parameters 652
_refine_ls_number_reflns 11322
_refine_ls_number_restraints 549
_refine_ls_restrained_S_all 1.018
_refine_ls_R_factor_all 0.0547
_refine_ls_R_factor_gt 0.0446
_refine_ls_shift/su_max 0.001
_refine_ls_shift/su_mean 0.000
_refine_ls_structure_factor_coef Fsqd
_refine_ls_weighting_details 'calc w=1/[\s^2^(Fo^2^)+(0.0650P)^2^+1.9732P] where P=(Fo^2^+2Fc^2^)/3'
_refine_ls_weighting_scheme calc
_refine_ls_wR_factor_gt 0.1116
_refine_ls_wR_factor_ref 0.1194
_reflns_number_gt 9474
_reflns_number_total 11322
_reflns_threshold_expression >2sigma(I)
_cod_data_source_file jo702000d-File002.cif
_cod_data_source_block 06005
_cod_depositor_comments
;
The following automatic conversions were performed:
'_symmetry_cell_setting' value 'Monoclinic' changed to 'monoclinic'
according to '/home/saulius/struct/CIF-dictionaries/cif_core.dic'
dictionary named 'cif_core.dic' version 2.4.1 from 2010-06-29.

Automatic conversion script
Id: cif_fix_enum 1527 2010-12-29 10:47:43Z saulius 
;
_cod_original_sg_symbol_H-M 'P 21/c'
_cod_database_code 4023142

loop_
_symmetry_equiv_pos_as_xyz
'x, y, z'
'-x, y+1/2, -z+1/2'
'-x, -y, -z'
'x, -y-1/2, z-1/2'

loop_
_atom_site_label
_atom_site_type_symbol
_atom_site_fract_x
_atom_site_fract_y
_atom_site_fract_z
_atom_site_U_iso_or_equiv
_atom_site_adp_type
_atom_site_occupancy
_atom_site_symmetry_multiplicity
_atom_site_calc_flag
_atom_site_refinement_flags
_atom_site_disorder_assembly
_atom_site_disorder_group
N1 N 0.56159(12) 0.59359(7) 0.10231(4) 0.0186(2) Uani 1 1 d . . .
N2 N 0.56573(12) 0.67304(7) 0.12226(4) 0.0192(2) Uani 1 1 d . . .
C1 C 0.64399(13) 0.57053(8) 0.06976(5) 0.0165(2) Uani 1 1 d DU . .
C19 C 0.62396(13) 0.47869(8) 0.05295(5) 0.0164(2) Uani 1 1 d DU . .
C20 C 0.67591(17) 0.43031(9) 0.01625(6) 0.0255(3) Uani 1 1 d DU . .
H20 H 0.7377 0.4528 -0.0035 0.031 Uiso 1 1 calc R . .
C21 C 0.62243(16) 0.34196(9) 0.01276(6) 0.0260(3) Uani 1 1 d DU . .
H21 H 0.6461 0.2990 -0.0097 0.031 Uiso 1 1 calc R . .
C22 C 0.53527(15) 0.32625(9) 0.04454(5) 0.0216(3) Uani 1 1 d DU . .
H22 H 0.4909 0.2714 0.0467 0.026 Uiso 1 1 calc R . .
S1 S 0.51339(4) 0.41558(2) 0.080458(16) 0.02840(10) Uani 1 1 d DU . .
C2 C 0.73619(13) 0.63185(8) 0.05628(5) 0.0168(2) Uani 1 1 d . . .
C3 C 0.84148(14) 0.61849(8) 0.02252(5) 0.0188(2) Uani 1 1 d . . .
H3 H 0.8400 0.5577 0.0082 0.023 Uiso 1 1 calc R . .
C4 C 0.97708(14) 0.64180(9) 0.05532(5) 0.0197(3) Uani 1 1 d . . .
C5 C 1.08963(15) 0.58723(10) 0.06648(6) 0.0241(3) Uani 1 1 d . . .
H5 H 1.0860 0.5284 0.0544 0.029 Uiso 1 1 calc R . .
C6 C 1.20875(15) 0.62019(11) 0.09587(6) 0.0277(3) Uani 1 1 d . . .
H6 H 1.2870 0.5838 0.1036 0.033 Uiso 1 1 calc R . .
C7 C 1.21261(15) 0.70590(11) 0.11374(6) 0.0269(3) Uani 1 1 d . . .
H7 H 1.2946 0.7281 0.1329 0.032 Uiso 1 1 calc R . .
C8 C 1.09781(15) 0.76011(10) 0.10399(5) 0.0234(3) Uani 1 1 d . . .
H8 H 1.1001 0.8182 0.1172 0.028 Uiso 1 1 calc R . .
C9 C 0.98052(14) 0.72726(9) 0.07463(5) 0.0192(2) Uani 1 1 d . . .
C10 C 0.84572(13) 0.77611(8) 0.05955(5) 0.0180(2) Uani 1 1 d . . .
H10 H 0.8472 0.8369 0.0738 0.022 Uiso 1 1 calc R . .
C11 C 0.73940(13) 0.71639(8) 0.07668(5) 0.0165(2) Uani 1 1 d . . .
C12 C 0.65169(13) 0.73560(8) 0.11039(5) 0.0168(2) Uani 1 1 d DU A .
C23 C 0.64091(14) 0.81906(8) 0.13654(5) 0.0185(2) Uani 1 1 d DU . .
C24 C 0.6819(7) 0.9025(2) 0.1276(2) 0.0268(10) Uani 0.583(13) 1 d PDU A 1
H24 H 0.7329 0.9168 0.1022 0.032 Uiso 0.583(13) 1 calc PR A 1
C25 C 0.6397(7) 0.9653(3) 0.1605(3) 0.0312(11) Uani 0.583(13) 1 d PDU A 1
H25 H 0.6609 1.0262 0.1600 0.037 Uiso 0.583(13) 1 calc PR A 1
C26 C 0.5651(11) 0.9287(5) 0.1931(5) 0.0251(14) Uani 0.583(13) 1 d PDU A 1
H26 H 0.5307 0.9607 0.2183 0.030 Uiso 0.583(13) 1 calc PR A 1
S2 S 0.5418(4) 0.81906(17) 0.18278(12) 0.0238(4) Uani 0.583(13) 1 d PDU A 1
C24A C 0.7304(8) 0.8932(4) 0.1449(3) 0.0268(13) Uani 0.417(13) 1 d PDU A 2
H24A H 0.8131 0.8975 0.1324 0.032 Uiso 0.417(13) 1 calc PR A 2
C25A C 0.6816(9) 0.9597(5) 0.1741(3) 0.0291(14) Uani 0.417(13) 1 d PDU A 2
H25A H 0.7275 1.0138 0.1829 0.035 Uiso 0.417(13) 1 calc PR A 2
C26A C 0.5642(17) 0.9377(7) 0.1879(7) 0.027(2) Uani 0.417(13) 1 d PDU A 2
H26A H 0.5148 0.9758 0.2059 0.033 Uiso 0.417(13) 1 calc PR A 2
S2A S 0.5120(5) 0.8338(3) 0.1695(3) 0.0290(7) Uani 0.417(13) 1 d PDU A 2
C13 C 0.81501(13) 0.68982(9) -0.01775(5) 0.0195(3) Uani 1 1 d . . .
C14 C 0.79461(15) 0.67751(10) -0.06925(6) 0.0247(3) Uani 1 1 d . . .
H14 H 0.7978 0.6201 -0.0829 0.030 Uiso 1 1 calc R . .
C15 C 0.76923(16) 0.75101(12) -0.10087(6) 0.0306(3) Uani 1 1 d . . .
H15 H 0.7559 0.7434 -0.1362 0.037 Uiso 1 1 calc R . .
C16 C 0.76343(16) 0.83474(11) -0.08092(6) 0.0306(3) Uani 1 1 d . . .
H16 H 0.7438 0.8838 -0.1027 0.037 Uiso 1 1 calc R . .
C17 C 0.78632(15) 0.84761(10) -0.02889(6) 0.0252(3) Uani 1 1 d . . .
H17 H 0.7832 0.9050 -0.0152 0.030 Uiso 1 1 calc R . .
C18 C 0.81377(13) 0.77456(9) 0.00236(5) 0.0195(3) Uani 1 1 d . . .
N3 N 0.93911(13) 0.48730(8) 0.36856(5) 0.0218(2) Uani 1 1 d . . .
N4 N 1.02912(13) 0.50624(8) 0.40969(5) 0.0216(2) Uani 1 1 d . B .
C31 C 0.92865(14) 0.53787(8) 0.32677(5) 0.0196(3) Uani 1 1 d DU B .
C49 C 0.82762(14) 0.50691(8) 0.28431(5) 0.0196(3) Uani 1 1 d DU . .
C50 C 0.7470(6) 0.5529(3) 0.24657(19) 0.0264(8) Uani 0.888(2) 1 d PDU B 1
H50 H 0.7505 0.6151 0.2436 0.032 Uiso 0.888(2) 1 calc PR B 1
C51 C 0.6588(4) 0.49962(15) 0.21264(12) 0.0230(5) Uani 0.888(2) 1 d PDU B 1
H51 H 0.5962 0.5215 0.1848 0.028 Uiso 0.888(2) 1 calc PR B 1
C52 C 0.6746(3) 0.41250(17) 0.22491(10) 0.0244(5) Uani 0.888(2) 1 d PDU B 1
H52 H 0.6254 0.3664 0.2061 0.029 Uiso 0.888(2) 1 calc PR B 1
S3 S 0.79334(7) 0.39579(3) 0.27811(2) 0.02285(14) Uani 0.888(2) 1 d PDU B 1
C50A C 0.791(2) 0.4190(9) 0.2792(8) 0.034(4) Uani 0.112(2) 1 d PDU B 2
H50A H 0.8260 0.3743 0.3025 0.041 Uiso 0.112(2) 1 calc PR B 2
C51A C 0.697(3) 0.4047(12) 0.2355(9) 0.028(3) Uani 0.112(2) 1 d PDU B 2
H51A H 0.6616 0.3484 0.2249 0.033 Uiso 0.112(2) 1 calc PR B 2
C52A C 0.663(3) 0.4795(11) 0.2101(10) 0.025(4) Uani 0.112(2) 1 d PDU B 2
H52A H 0.5987 0.4821 0.1796 0.030 Uiso 0.112(2) 1 calc PR B 2
S3A S 0.7471(12) 0.5703(6) 0.2386(4) 0.0273(16) Uani 0.112(2) 1 d PDU B 2
C32 C 1.01232(14) 0.61197(8) 0.32587(5) 0.0189(2) Uani 1 1 d . . .
C33 C 1.02651(14) 0.67149(8) 0.28160(5) 0.0195(3) Uani 1 1 d . B .
H33 H 0.9678 0.6531 0.2494 0.023 Uiso 1 1 calc R . .
C34 C 1.17868(15) 0.67098(8) 0.27942(5) 0.0202(3) Uani 1 1 d . . .
C35 C 1.23565(16) 0.64792(9) 0.23816(6) 0.0251(3) Uani 1 1 d . B .
H35 H 1.1794 0.6309 0.2076 0.030 Uiso 1 1 calc R . .
C36 C 1.37732(17) 0.65013(10) 0.24224(6) 0.0282(3) Uani 1 1 d . . .
H36 H 1.4174 0.6351 0.2141 0.034 Uiso 1 1 calc R B .
C37 C 1.45939(16) 0.67409(10) 0.28699(6) 0.0279(3) Uani 1 1 d . B .
H37 H 1.5554 0.6748 0.2894 0.033 Uiso 1 1 calc R . .
C38 C 1.40216(15) 0.69731(9) 0.32869(6) 0.0236(3) Uani 1 1 d . . .
H38 H 1.4585 0.7136 0.3594 0.028 Uiso 1 1 calc R B .
C39 C 1.26176(14) 0.69620(8) 0.32440(5) 0.0202(3) Uani 1 1 d . B .
C40 C 1.18082(14) 0.71860(8) 0.36553(5) 0.0185(2) Uani 1 1 d . . .
H40 H 1.2393 0.7367 0.3978 0.022 Uiso 1 1 calc R B .
C41 C 1.09820(14) 0.63527(8) 0.36999(5) 0.0183(2) Uani 1 1 d . B .
C42 C 1.10728(14) 0.57931(8) 0.41151(5) 0.0196(3) Uani 1 1 d DU . .
C53 C 1.20466(15) 0.59101(9) 0.45856(5) 0.0224(3) Uani 1 1 d DU B .
C54 C 1.1739(12) 0.5879(10) 0.5075(3) 0.0313(16) Uani 0.544(2) 1 d PDU B 1
H54 H 1.0836 0.5833 0.5138 0.038 Uiso 0.544(2) 1 calc PR B 1
C55 C 1.2883(6) 0.5921(5) 0.5461(3) 0.0295(12) Uani 0.544(2) 1 d PDU B 1
H55 H 1.2849 0.5912 0.5809 0.035 Uiso 0.544(2) 1 calc PR B 1
C56 C 1.4033(7) 0.5975(5) 0.52682(19) 0.0287(11) Uani 0.544(2) 1 d PDU B 1
H56 H 1.4916 0.6013 0.5468 0.034 Uiso 0.544(2) 1 calc PR B 1
S4 S 1.37366(17) 0.5969(2) 0.46218(10) 0.0254(3) Uani 0.544(2) 1 d PDU B 1
C54A C 1.3475(9) 0.5972(12) 0.4619(5) 0.0301(17) Uani 0.456(2) 1 d PDU B 2
H54A H 1.3918 0.5965 0.4336 0.036 Uiso 0.456(2) 1 calc PR B 2
C55A C 1.4167(8) 0.6046(6) 0.5121(2) 0.0269(12) Uani 0.456(2) 1 d PDU B 2
H55A H 1.5126 0.6096 0.5220 0.032 Uiso 0.456(2) 1 calc PR B 2
C56A C 1.3269(7) 0.6034(6) 0.5442(3) 0.0256(13) Uani 0.456(2) 1 d PDU B 2
H56A H 1.3530 0.6070 0.5796 0.031 Uiso 0.456(2) 1 calc PR B 2
S4A S 1.1604(3) 0.5946(3) 0.51398(9) 0.0253(4) Uani 0.456(2) 1 d PDU B 2
C43 C 0.99566(14) 0.76420(9) 0.29819(5) 0.0204(3) Uani 1 1 d . . .
C44 C 0.90018(15) 0.82196(10) 0.27239(6) 0.0254(3) Uani 1 1 d . B .
H44 H 0.8425 0.8043 0.2422 0.031 Uiso 1 1 calc R . .
C45 C 0.89081(17) 0.90676(10) 0.29178(7) 0.0307(3) Uani 1 1 d . . .
H45 H 0.8257 0.9470 0.2747 0.037 Uiso 1 1 calc R B .
C46 C 0.97540(17) 0.93253(10) 0.33558(6) 0.0297(3) Uani 1 1 d . B .
H46 H 0.9691 0.9907 0.3479 0.036 Uiso 1 1 calc R . .
C47 C 1.07019(15) 0.87386(9) 0.36198(6) 0.0240(3) Uani 1 1 d . . .
H47 H 1.1272 0.8914 0.3923 0.029 Uiso 1 1 calc R B .
C48 C 1.07936(14) 0.78949(8) 0.34298(5) 0.0193(3) Uani 1 1 d . B .

loop_
_atom_site_aniso_label
_atom_site_aniso_U_11
_atom_site_aniso_U_22
_atom_site_aniso_U_33
_atom_site_aniso_U_23
_atom_site_aniso_U_13
_atom_site_aniso_U_12
N1 0.0168(5) 0.0169(5) 0.0225(6) 0.0002(4) 0.0051(4) -0.0012(4)
N2 0.0183(5) 0.0164(5) 0.0241(6) -0.0001(4) 0.0071(4) -0.0009(4)
C1 0.0147(6) 0.0149(5) 0.0194(6) 0.0010(4) 0.0015(5) -0.0007(4)
C19 0.0146(6) 0.0152(5) 0.0192(6) 0.0024(4) 0.0023(5) -0.0027(4)
C20 0.0347(8) 0.0153(6) 0.0253(7) -0.0042(5) 0.0020(6) -0.0086(5)
C21 0.0315(8) 0.0211(6) 0.0266(7) -0.0061(5) 0.0084(6) -0.0070(5)
C22 0.0232(7) 0.0160(6) 0.0245(7) 0.0002(5) 0.0015(5) -0.0022(5)
S1 0.0322(2) 0.01889(16) 0.0380(2) -0.00387(14) 0.01692(17) -0.00758(13)
C2 0.0153(6) 0.0160(5) 0.0198(6) 0.0001(4) 0.0049(5) -0.0005(4)
C3 0.0178(6) 0.0156(5) 0.0249(7) -0.0031(5) 0.0087(5) -0.0023(4)
C4 0.0174(6) 0.0200(6) 0.0235(7) 0.0004(5) 0.0085(5) -0.0017(5)
C5 0.0229(7) 0.0236(6) 0.0285(7) 0.0032(5) 0.0117(6) 0.0032(5)
C6 0.0191(7) 0.0385(8) 0.0271(7) 0.0088(6) 0.0080(6) 0.0058(6)
C7 0.0184(7) 0.0410(8) 0.0216(7) 0.0034(6) 0.0040(5) -0.0041(6)
C8 0.0211(7) 0.0289(7) 0.0212(7) -0.0017(5) 0.0066(5) -0.0062(5)
C9 0.0181(6) 0.0207(6) 0.0205(6) 0.0001(5) 0.0076(5) -0.0023(5)
C10 0.0171(6) 0.0154(5) 0.0226(6) -0.0018(4) 0.0068(5) -0.0032(4)
C11 0.0147(6) 0.0149(5) 0.0201(6) 0.0003(4) 0.0039(5) -0.0014(4)
C12 0.0158(6) 0.0149(5) 0.0200(6) 0.0008(4) 0.0035(5) -0.0003(4)
C23 0.0197(6) 0.0171(6) 0.0206(6) -0.0009(4) 0.0083(5) -0.0010(4)
C24 0.035(2) 0.0166(11) 0.034(2) -0.0027(12) 0.0216(19) -0.0027(13)
C25 0.038(3) 0.0169(13) 0.044(3) -0.0073(16) 0.021(2) -0.0061(16)
C26 0.027(2) 0.026(2) 0.026(3) -0.007(2) 0.014(2) -0.007(2)
S2 0.0277(8) 0.0210(5) 0.0264(8) -0.0055(4) 0.0146(6) -0.0072(5)
C24A 0.030(3) 0.0223(19) 0.032(3) -0.0083(18) 0.016(2) -0.0095(18)
C25A 0.041(4) 0.019(2) 0.030(3) -0.0076(19) 0.015(3) -0.010(2)
C26A 0.041(4) 0.013(2) 0.029(4) -0.007(2) 0.010(3) 0.000(2)
S2A 0.0264(10) 0.0264(10) 0.0386(16) -0.0132(10) 0.0172(11) -0.0074(8)
C13 0.0148(6) 0.0220(6) 0.0230(7) -0.0007(5) 0.0067(5) -0.0034(5)
C14 0.0183(7) 0.0326(7) 0.0247(7) -0.0044(5) 0.0078(5) -0.0055(5)
C15 0.0237(7) 0.0472(9) 0.0219(7) 0.0027(6) 0.0063(6) -0.0057(6)
C16 0.0260(8) 0.0373(8) 0.0296(8) 0.0122(6) 0.0080(6) -0.0032(6)
C17 0.0221(7) 0.0228(7) 0.0319(8) 0.0048(5) 0.0082(6) -0.0026(5)
C18 0.0156(6) 0.0205(6) 0.0237(7) 0.0007(5) 0.0069(5) -0.0036(4)
N3 0.0260(6) 0.0181(5) 0.0228(6) 0.0004(4) 0.0083(5) -0.0022(4)
N4 0.0250(6) 0.0181(5) 0.0228(6) 0.0015(4) 0.0070(5) -0.0003(4)
C31 0.0225(6) 0.0157(6) 0.0221(6) -0.0018(4) 0.0085(5) -0.0006(5)
C49 0.0223(6) 0.0154(6) 0.0227(6) -0.0023(4) 0.0088(5) -0.0020(5)
C50 0.0285(13) 0.0205(15) 0.0320(16) -0.0017(10) 0.0108(10) -0.0017(12)
C51 0.0238(9) 0.0237(10) 0.0222(9) 0.0013(8) 0.0065(7) 0.0003(9)
C52 0.0248(12) 0.0247(10) 0.0231(11) -0.0059(8) 0.0029(8) -0.0037(8)
S3 0.0256(2) 0.0143(2) 0.0287(2) -0.00239(17) 0.00498(17) -0.00214(18)
C50A 0.032(7) 0.022(4) 0.043(7) -0.008(5) -0.005(5) 0.002(6)
C51A 0.034(8) 0.018(4) 0.033(7) -0.005(5) 0.012(5) -0.009(5)
C52A 0.026(7) 0.027(6) 0.023(6) -0.011(5) 0.004(4) -0.006(6)
S3A 0.020(2) 0.022(3) 0.038(4) -0.007(2) -0.001(2) -0.001(2)
C32 0.0219(6) 0.0154(6) 0.0205(6) -0.0001(4) 0.0069(5) -0.0003(4)
C33 0.0237(7) 0.0165(6) 0.0188(6) 0.0008(4) 0.0051(5) -0.0028(5)
C34 0.0256(7) 0.0133(5) 0.0234(7) 0.0023(4) 0.0089(5) -0.0004(5)
C35 0.0358(8) 0.0175(6) 0.0244(7) 0.0014(5) 0.0119(6) -0.0005(5)
C36 0.0361(8) 0.0214(7) 0.0313(8) 0.0027(5) 0.0176(7) 0.0048(6)
C37 0.0262(7) 0.0224(7) 0.0385(9) 0.0057(6) 0.0150(6) 0.0043(5)
C38 0.0241(7) 0.0181(6) 0.0297(7) 0.0029(5) 0.0075(6) 0.0017(5)
C39 0.0243(7) 0.0133(5) 0.0246(7) 0.0018(5) 0.0083(5) 0.0010(5)
C40 0.0195(6) 0.0153(5) 0.0210(6) -0.0002(4) 0.0047(5) -0.0006(4)
C41 0.0198(6) 0.0151(5) 0.0212(6) -0.0009(4) 0.0072(5) 0.0010(4)
C42 0.0225(6) 0.0164(6) 0.0213(6) -0.0007(4) 0.0078(5) 0.0022(5)
C53 0.0262(7) 0.0167(6) 0.0240(7) -0.0002(5) 0.0032(5) 0.0040(5)
C54 0.033(3) 0.032(3) 0.031(3) -0.002(3) 0.011(2) 0.002(2)
C55 0.040(3) 0.024(2) 0.0247(16) -0.0016(14) 0.0072(19) 0.007(2)
C56 0.032(2) 0.0227(18) 0.028(2) -0.002(2) -0.0019(19) 0.0019(16)
S4 0.0207(6) 0.0265(6) 0.0292(6) 0.0033(4) 0.0046(5) 0.0033(5)
C54A 0.034(3) 0.034(3) 0.026(3) 0.001(2) 0.013(3) -0.002(4)
C55A 0.0241(18) 0.024(2) 0.033(3) 0.002(2) 0.006(2) 0.0058(14)
C56A 0.030(3) 0.028(3) 0.0170(18) 0.0010(15) 0.001(2) 0.004(3)
S4A 0.0290(8) 0.0317(8) 0.0169(6) -0.0001(5) 0.0086(5) 0.0042(5)
C43 0.0223(7) 0.0163(6) 0.0238(7) 0.0017(5) 0.0075(5) -0.0017(5)
C44 0.0238(7) 0.0240(7) 0.0280(7) 0.0039(5) 0.0033(6) 0.0003(5)
C45 0.0302(8) 0.0242(7) 0.0382(9) 0.0058(6) 0.0071(7) 0.0076(6)
C46 0.0342(8) 0.0183(6) 0.0388(9) -0.0006(6) 0.0130(7) 0.0053(6)
C47 0.0256(7) 0.0185(6) 0.0292(7) -0.0027(5) 0.0086(6) -0.0006(5)
C48 0.0199(6) 0.0159(6) 0.0233(6) 0.0009(5) 0.0071(5) 0.0002(4)

loop_
_atom_type_symbol
_atom_type_description
_atom_type_scat_dispersion_real
_atom_type_scat_dispersion_imag
_atom_type_scat_source
C C 0.0033 0.0016 'International Tables Vol C Tables 4.2.6.8 and 6.1.1.4'
H H 0.0000 0.0000 'International Tables Vol C Tables 4.2.6.8 and 6.1.1.4'
N N 0.0061 0.0033 'International Tables Vol C Tables 4.2.6.8 and 6.1.1.4'
S S 0.1246 0.1234 'International Tables Vol C Tables 4.2.6.8 and 6.1.1.4'

loop_
_geom_angle_atom_site_label_1
_geom_angle_atom_site_label_2
_geom_angle_atom_site_label_3
_geom_angle
N2 N1 C1 121.62(11)
N1 N2 C12 121.20(11)
N1 C1 C2 120.06(11)
N1 C1 C19 112.45(11)
C2 C1 C19 127.49(12)
C20 C19 C1 131.85(12)
C20 C19 S1 111.07(10)
C1 C19 S1 117.05(10)
C19 C20 C21 110.69(13)
C22 C21 C20 113.35(13)
C21 C22 S1 112.69(10)
C22 S1 C19 92.20(7)
C11 C2 C1 118.50(12)
C11 C2 C3 112.96(11)
C1 C2 C3 128.50(11)
C4 C3 C2 104.83(11)
C4 C3 C13 105.92(10)
C2 C3 C13 106.49(11)
C5 C4 C9 120.60(13)
C5 C4 C3 126.19(13)
C9 C4 C3 113.21(12)
C4 C5 C6 118.95(14)
C7 C6 C5 120.10(14)
C6 C7 C8 121.07(14)
C9 C8 C7 118.50(14)
C8 C9 C4 120.72(13)
C8 C9 C10 126.37(12)
C4 C9 C10 112.92(12)
C18 C10 C9 106.17(11)
C18 C10 C11 105.55(10)
C9 C10 C11 104.92(10)
C2 C11 C12 118.40(11)
C2 C11 C10 113.16(11)
C12 C11 C10 128.41(11)
N2 C12 C11 120.21(11)
N2 C12 C23 112.76(11)
C11 C12 C23 127.02(11)
C24 C23 C24A 25.8(2)
C24 C23 C12 131.77(19)
C24A C23 C12 131.3(2)
C24 C23 S2A 104.4(2)
C24A C23 S2A 108.8(2)
C12 C23 S2A 119.57(14)
C24 C23 S2 110.92(19)
C24A C23 S2 107.9(2)
C12 C23 S2 116.80(11)
S2A C23 S2 16.01(15)
C23 C24 C25 112.3(3)
C26 C25 C24 112.9(5)
C25 C26 S2 111.4(5)
C26 S2 C23 92.3(3)
C25A C24A C23 112.4(4)
C26A C25A C24A 112.5(7)
C25A C26A S2A 112.8(7)
C26A S2A C23 93.1(4)
C14 C13 C18 120.42(13)
C14 C13 C3 126.80(13)
C18 C13 C3 112.78(12)
C13 C14 C15 119.03(14)
C16 C15 C14 120.50(15)
C15 C16 C17 120.61(15)
C18 C17 C16 118.65(14)
C17 C18 C13 120.72(13)
C17 C18 C10 126.00(13)
C13 C18 C10 113.28(12)
N4 N3 C31 121.04(12)
N3 N4 C42 120.42(12)
N3 C31 C32 120.72(13)
N3 C31 C49 114.38(12)
C32 C31 C49 124.88(12)
C50 C49 C50A 107.9(8)
C50 C49 C31 130.6(2)
C50A C49 C31 121.3(8)
C50 C49 S3A 7.1(6)
C50A C49 S3A 113.7(8)
C31 C49 S3A 125.0(3)
C50 C49 S3 110.2(2)
C50A C49 S3 3.7(11)
C31 C49 S3 119.17(10)
S3A C49 S3 115.7(3)
C49 C50 C51 114.1(3)
C52 C51 C50 111.4(3)
C51 C52 S3 112.39(19)
C52 S3 C49 91.86(10)
C49 C50A C51A 111.2(13)
C52A C51A C50A 112.2(15)
C51A C52A S3A 112.7(13)
C49 S3A C52A 90.2(8)
C41 C32 C31 117.90(12)
C41 C32 C33 113.29(11)
C31 C32 C33 128.79(13)
C43 C33 C32 105.24(11)
C43 C33 C34 105.67(11)
C32 C33 C34 105.02(11)
C35 C34 C39 120.39(14)
C35 C34 C33 125.84(13)
C39 C34 C33 113.77(12)
C34 C35 C36 119.02(15)
C37 C36 C35 120.47(14)
C36 C37 C38 120.62(14)
C39 C38 C37 118.84(14)
C38 C39 C34 120.65(13)
C38 C39 C40 126.55(13)
C34 C39 C40 112.78(12)
C39 C40 C41 103.71(10)
C39 C40 C48 105.37(11)
C41 C40 C48 106.62(11)
C32 C41 C42 118.61(12)
C32 C41 C40 113.77(12)
C42 C41 C40 127.47(12)
N4 C42 C41 120.99(13)
N4 C42 C53 114.78(12)
C41 C42 C53 124.14(12)
C54 C53 C54A 109.1(8)
C54 C53 C42 126.0(5)
C54A C53 C42 124.5(5)
C54 C53 S4A 4.9(7)
C54A C53 S4A 111.9(5)
C42 C53 S4A 123.57(16)
C54 C53 S4 109.4(5)
C54A C53 S4 0.8(8)
C42 C53 S4 124.14(14)
S4A C53 S4 112.22(18)
C55 C54 C53 114.3(8)
C56 C55 C54 110.5(7)
C55 C56 S4 113.0(5)
C53 S4 C56 92.8(3)
C55A C54A C53 112.3(9)
C56A C55A C54A 110.4(8)
C55A C56A S4A 112.9(6)
C53 S4A C56A 92.4(3)
C44 C43 C48 120.88(13)
C44 C43 C33 126.24(13)
C48 C43 C33 112.83(12)
C43 C44 C45 118.56(14)
C46 C45 C44 120.66(14)
C45 C46 C47 120.75(14)
C48 C47 C46 118.75(14)
C47 C48 C43 120.38(13)
C47 C48 C40 125.73(13)
C43 C48 C40 113.83(11)

loop_
_geom_bond_atom_site_label_1
_geom_bond_atom_site_label_2
_geom_bond_distance
N1 N2 1.3198(15)
N1 C1 1.3553(17)
N2 C12 1.3572(16)
C1 C2 1.4032(17)
C1 C19 1.4697(17)
C19 C20 1.408(2)
C19 S1 1.7284(13)
C20 C21 1.4410(19)
C21 C22 1.351(2)
C22 S1 1.7061(14)
C2 C11 1.3958(17)
C2 C3 1.5255(18)
C3 C4 1.5228(19)
C3 C13 1.5265(19)
C4 C5 1.3859(19)
C4 C9 1.3975(18)
C5 C6 1.401(2)
C6 C7 1.387(2)
C7 C8 1.398(2)
C8 C9 1.3860(19)
C9 C10 1.5276(19)
C10 C18 1.5248(19)
C10 C11 1.5304(17)
C11 C12 1.4045(18)
C12 C23 1.4652(17)
C23 C24 1.367(3)
C23 C24A 1.430(5)
C23 S2A 1.708(3)
C23 S2 1.730(2)
C24 C25 1.420(6)
C25 C26 1.370(8)
C26 S2 1.698(7)
C24A C25A 1.423(8)
C25A C26A 1.335(11)
C26A S2A 1.708(10)
C13 C14 1.386(2)
C13 C18 1.3984(19)
C14 C15 1.402(2)
C15 C16 1.387(2)
C16 C17 1.400(2)
C17 C18 1.3926(19)
N3 N4 1.3321(17)
N3 C31 1.3562(18)
N4 C42 1.3527(18)
C31 C32 1.4047(18)
C31 C49 1.4653(19)
C49 C50 1.373(4)
C49 C50A 1.384(13)
C49 S3A 1.658(7)
C49 S3 1.7243(14)
C50 C51 1.409(5)
C51 C52 1.367(3)
C52 S3 1.713(2)
C50A C51A 1.389(15)
C51A C52A 1.342(14)
C52A S3A 1.726(14)
C32 C41 1.3866(19)
C32 C33 1.5282(18)
C33 C43 1.5259(18)
C33 C34 1.532(2)
C34 C35 1.386(2)
C34 C39 1.399(2)
C35 C36 1.400(2)
C36 C37 1.385(2)
C37 C38 1.399(2)
C38 C39 1.387(2)
C39 C40 1.5271(19)
C40 C41 1.5275(18)
C40 C48 1.5291(18)
C41 C42 1.3995(18)
C42 C53 1.469(2)
C53 C54 1.414(8)
C53 C54A 1.417(9)
C53 S4A 1.640(3)
C53 S4 1.676(2)
C54 C55 1.406(11)
C55 C56 1.347(6)
C56 S4 1.723(5)
C54A C55A 1.416(12)
C55A C56A 1.357(7)
C56A S4A 1.722(7)
C43 C44 1.389(2)
C43 C48 1.398(2)
C44 C45 1.400(2)
C45 C46 1.384(2)
C46 C47 1.400(2)
C47 C48 1.3899(18)
